data_7201579
loop_
_publ_author_name
'Plater, M. John'
'Gelbrich, Thomas'
'Hursthouse, Michael B.'
'De Silva, Ben M.'

_publ_section_title
;
 Interpenetrating three-dimensional coordination networks with a rare
 4-connected (65.8) topology and unusual geometrical features
;
_journal_issue 1
_journal_name_full CrystEngComm
_journal_page_first 125
_journal_paper_doi 10.1039/b711047b
_journal_volume 10
_journal_year 2008
_chemical_formula_sum 'C30 H36 Co N6 O6'
_chemical_formula_weight 635.58
_chemical_name_systematic
;
?
;
_space_group_IT_number 33
_symmetry_cell_setting orthorhombic
_symmetry_space_group_name_Hall 'P 2c -2n'
_symmetry_space_group_name_H-M 'P n a 21'
_atom_sites_solution_hydrogens geom
_atom_sites_solution_primary direct
_atom_sites_solution_secondary difmap
_audit_creation_method SHELXL-97
_cell_angle_alpha 90.00
_cell_angle_beta 90.00
_cell_angle_gamma 90.00
_cell_formula_units_Z 4
_cell_length_a 15.7512(2)
_cell_length_b 10.29690(15)
_cell_length_c 18.7712(2)
_cell_measurement_temperature 120(2)
_cell_volume 3044.47(7)
_computing_structure_refinement 'SHELXL-97 (Sheldrick, 1997)'
_computing_structure_solution 'SHELXS-97 (Sheldrick, 1990)'
_diffrn_ambient_temperature 120(2)
_diffrn_measured_fraction_theta_full 0.994
_diffrn_measured_fraction_theta_max 0.994
_diffrn_radiation_monochromator graphite
_diffrn_radiation_source 'fine-focus sealed tube'
_diffrn_radiation_type MoK\a
_diffrn_radiation_wavelength 0.71073
_diffrn_reflns_av_R_equivalents 0.0567
_diffrn_reflns_av_sigmaI/netI 0.0413
_diffrn_reflns_limit_h_max 19
_diffrn_reflns_limit_h_min -19
_diffrn_reflns_limit_k_max 12
_diffrn_reflns_limit_k_min -11
_diffrn_reflns_limit_l_max 22
_diffrn_reflns_limit_l_min -21
_diffrn_reflns_number 21102
_diffrn_reflns_theta_full 26.00
_diffrn_reflns_theta_max 26.00
_diffrn_reflns_theta_min 3.21
_exptl_absorpt_coefficient_mu 0.616
_exptl_absorpt_correction_T_max 0.8367
_exptl_absorpt_correction_T_min 0.7906
_exptl_absorpt_correction_type empirical
_exptl_absorpt_process_details 'SADABS V2.10 (Sheldrick, G.M., 2003)'
_exptl_crystal_colour colourless
_exptl_crystal_density_diffrn 1.387
_exptl_crystal_density_method 'not measured'
_exptl_crystal_description block
_exptl_crystal_F_000 1332
_exptl_crystal_size_max 0.40
_exptl_crystal_size_mid 0.30
_exptl_crystal_size_min 0.30
_refine_diff_density_max 0.392
_refine_diff_density_min -0.423
_refine_diff_density_rms 0.044
_refine_ls_abs_structure_details 'Flack H D (1983), Acta Cryst. A39, 876-881'
_refine_ls_abs_structure_Flack -0.018(8)
_refine_ls_extinction_coef 0.0037(6)
_refine_ls_extinction_expression Fc^*^=kFc[1+0.001xFc^2^\l^3^/sin(2\q)]^-1/4^
_refine_ls_extinction_method SHELXL
_refine_ls_goodness_of_fit_ref 1.024
_refine_ls_hydrogen_treatment constr
_refine_ls_matrix_type full
_refine_ls_number_parameters 389
_refine_ls_number_reflns 5799
_refine_ls_number_restraints 1
_refine_ls_restrained_S_all 1.024
_refine_ls_R_factor_all 0.0304
_refine_ls_R_factor_gt 0.0283
_refine_ls_shift/su_max 0.001
_refine_ls_shift/su_mean 0.000
_refine_ls_structure_factor_coef Fsqd
_refine_ls_weighting_details 'calc w=1/[\s^2^(Fo^2^)+(0.0504P)^2^+0.0000P] where P=(Fo^2^+2Fc^2^)/3'
_refine_ls_weighting_scheme calc
_refine_ls_wR_factor_gt 0.0732
_refine_ls_wR_factor_ref 0.0742
_reflns_number_gt 5538
_reflns_number_total 5799
_reflns_threshold_expression >2sigma(I)
_cod_data_source_file b711047b.txt
_cod_data_source_block '__[Co(bp_pe)2(NO3)]___2'
_cod_depositor_comments
;
The following automatic conversions were performed:
'_symmetry_cell_setting' value 'Orthorhombic' changed to 'orthorhombic'
according to '/home/saulius/struct/CIF-dictionaries/cif_core.dic'
dictionary named 'cif_core.dic' version 2.4.1 from 2010-06-29.

Automatic conversion script
Id: cif_fix_enum 1527 2010-12-29 10:47:43Z saulius 
;
_cod_original_sg_symbol_H-M Pna2(1)
_cod_database_code 7201579

loop_
_symmetry_equiv_pos_as_xyz
'x, y, z'
'-x+1/2, y+1/2, z+1/2'
'x+1/2, -y+1/2, z'
'-x, -y, z+1/2'

loop_
_atom_site_label
_atom_site_type_symbol
_atom_site_fract_x
_atom_site_fract_y
_atom_site_fract_z
_atom_site_U_iso_or_equiv
_atom_site_adp_type
_atom_site_occupancy
_atom_site_symmetry_multiplicity
_atom_site_calc_flag
_atom_site_refinement_flags
_atom_site_disorder_assembly
_atom_site_disorder_group
Co1 Co 0.140193(13) 0.260330(19) 0.002903(18) 0.01245(8) Uani 1 1 d . . .
N11 N 0.23360(9) 0.20924(15) -0.07920(8) 0.0155(3) Uani 1 1 d . . .
N12 N 0.77547(8) 0.60128(14) -0.44836(8) 0.0153(3) Uani 1 1 d . . .
C101 C 0.22520(13) 0.25731(17) -0.14550(11) 0.0182(4) Uani 1 1 d . . .
H101 H 0.1811 0.3182 -0.1541 0.022 Uiso 1 1 calc R . .
C102 C 0.27734(13) 0.22286(19) -0.20186(11) 0.0203(4) Uani 1 1 d . . .
H102 H 0.2693 0.2610 -0.2475 0.024 Uiso 1 1 calc R . .
C103 C 0.34179(11) 0.13187(17) -0.19131(10) 0.0169(4) Uani 1 1 d . . .
C104 C 0.35108(10) 0.08335(17) -0.12265(11) 0.0175(4) Uani 1 1 d . . .
H104 H 0.3949 0.0227 -0.1125 0.021 Uiso 1 1 calc R . .
C105 C 0.29664(10) 0.12317(17) -0.06897(10) 0.0162(4) Uani 1 1 d . . .
H105 H 0.3042 0.0879 -0.0226 0.019 Uiso 1 1 calc R . .
C106 C 0.39648(12) 0.08391(19) -0.25183(11) 0.0219(4) Uani 1 1 d . . .
H10A H 0.3603 0.0339 -0.2851 0.026 Uiso 1 1 calc R . .
H10B H 0.4394 0.0234 -0.2322 0.026 Uiso 1 1 calc R . .
C107 C 0.44283(11) 0.19019(19) -0.29435(11) 0.0212(4) Uani 1 1 d . . .
H10C H 0.4633 0.1533 -0.3399 0.025 Uiso 1 1 calc R . .
H10D H 0.4025 0.2611 -0.3055 0.025 Uiso 1 1 calc R . .
C108 C 0.51820(14) 0.24564(18) -0.25284(13) 0.0244(5) Uani 1 1 d . . .
H10E H 0.5593 0.1749 -0.2436 0.029 Uiso 1 1 calc R . .
H10F H 0.4977 0.2777 -0.2062 0.029 Uiso 1 1 calc R . .
C109 C 0.56424(12) 0.35689(19) -0.29141(10) 0.0229(4) Uani 1 1 d . . .
H10G H 0.5239 0.4294 -0.2988 0.027 Uiso 1 1 calc R . .
H10H H 0.6108 0.3891 -0.2607 0.027 Uiso 1 1 calc R . .
C110 C 0.60106(11) 0.31601(19) -0.36353(11) 0.0232(5) Uani 1 1 d . . .
H11A H 0.6314 0.2324 -0.3579 0.028 Uiso 1 1 calc R . .
H11B H 0.5539 0.3022 -0.3976 0.028 Uiso 1 1 calc R . .
C111 C 0.66129(11) 0.41532(18) -0.39367(10) 0.0192(4) Uani 1 1 d . . .
C112 C 0.63518(11) 0.54047(18) -0.41070(11) 0.0191(4) Uani 1 1 d . . .
H112 H 0.5776 0.5652 -0.4040 0.023 Uiso 1 1 calc R . .
C113 C 0.69281(10) 0.62864(17) -0.43735(10) 0.0166(4) Uani 1 1 d . . .
H113 H 0.6732 0.7134 -0.4486 0.020 Uiso 1 1 calc R . .
C114 C 0.80049(11) 0.48049(17) -0.43166(10) 0.0171(4) Uani 1 1 d . . .
H114 H 0.8584 0.4584 -0.4390 0.021 Uiso 1 1 calc R . .
C115 C 0.74720(11) 0.38664(18) -0.40458(10) 0.0188(4) Uani 1 1 d . . .
H115 H 0.7686 0.3029 -0.3934 0.023 Uiso 1 1 calc R . .
N21 N 0.04530(8) 0.31642(14) 0.08326(8) 0.0161(3) Uani 1 1 d . . .
N22 N -0.55799(9) 0.62086(14) 0.45331(9) 0.0157(3) Uani 1 1 d . . .
C201 C 0.05301(13) 0.26870(17) 0.14946(12) 0.0187(4) Uani 1 1 d . . .
H201 H 0.1025 0.2201 0.1607 0.022 Uiso 1 1 calc R . .
C202 C -0.00705(12) 0.2865(2) 0.20197(11) 0.0209(4) Uani 1 1 d . . .
H202 H 0.0010 0.2489 0.2477 0.025 Uiso 1 1 calc R . .
C203 C -0.07944(11) 0.35932(18) 0.18805(10) 0.0191(4) Uani 1 1 d . . .
C204 C -0.08593(11) 0.41496(17) 0.12060(10) 0.0190(4) Uani 1 1 d . . .
H204 H -0.1327 0.4693 0.1091 0.023 Uiso 1 1 calc R . .
C205 C -0.02341(10) 0.39015(17) 0.07041(11) 0.0172(4) Uani 1 1 d . . .
H205 H -0.0295 0.4273 0.0244 0.021 Uiso 1 1 calc R . .
C206 C -0.14879(11) 0.3716(2) 0.24308(12) 0.0235(4) Uani 1 1 d . . .
H20A H -0.1803 0.4535 0.2354 0.028 Uiso 1 1 calc R . .
H20B H -0.1233 0.3744 0.2913 0.028 Uiso 1 1 calc R . .
C207 C -0.21050(13) 0.25565(18) 0.23805(13) 0.0229(5) Uani 1 1 d . . .
H20C H -0.2465 0.2665 0.1952 0.027 Uiso 1 1 calc R . .
H20D H -0.1772 0.1749 0.2319 0.027 Uiso 1 1 calc R . .
C208 C -0.26741(14) 0.24119(17) 0.30282(13) 0.0237(5) Uani 1 1 d . . .
H20E H -0.2309 0.2280 0.3451 0.028 Uiso 1 1 calc R . .
H20F H -0.3020 0.1617 0.2967 0.028 Uiso 1 1 calc R . .
C209 C -0.32719(10) 0.35421(17) 0.31806(10) 0.0189(4) Uani 1 1 d . . .
H20G H -0.3640 0.3696 0.2762 0.023 Uiso 1 1 calc R . .
H20H H -0.2937 0.4340 0.3267 0.023 Uiso 1 1 calc R . .
C210 C -0.38221(12) 0.32470(19) 0.38328(12) 0.0222(4) Uani 1 1 d . . .
H21A H -0.4145 0.2439 0.3740 0.027 Uiso 1 1 calc R . .
H21B H -0.3443 0.3079 0.4243 0.027 Uiso 1 1 calc R . .
C211 C -0.44394(11) 0.42934(17) 0.40383(10) 0.0171(4) Uani 1 1 d . . .
C212 C -0.53001(12) 0.40228(19) 0.41596(12) 0.0238(5) Uani 1 1 d . . .
H212 H -0.5514 0.3173 0.4077 0.029 Uiso 1 1 calc R . .
C213 C -0.58326(12) 0.49821(18) 0.43969(12) 0.0218(4) Uani 1 1 d . . .
H213 H -0.6413 0.4771 0.4470 0.026 Uiso 1 1 calc R . .
C214 C -0.47614(10) 0.64728(17) 0.43931(10) 0.0167(4) Uani 1 1 d . . .
H214 H -0.4568 0.7337 0.4466 0.020 Uiso 1 1 calc R . .
C215 C -0.41858(11) 0.55676(17) 0.41510(10) 0.0180(4) Uani 1 1 d . . .
H215 H -0.3615 0.5816 0.4061 0.022 Uiso 1 1 calc R . .
N1 N 0.17054(10) 0.01168(15) 0.09664(9) 0.0215(4) Uani 1 1 d . . .
O1 O 0.19913(7) 0.11896(11) 0.06941(7) 0.0178(3) Uani 1 1 d . . .
O2 O 0.09386(9) -0.00623(14) 0.10113(9) 0.0317(4) Uani 1 1 d . . .
O3 O 0.22313(9) -0.06694(14) 0.11945(11) 0.0479(5) Uani 1 1 d . . .
N2 N 0.09561(10) 0.51042(15) -0.08157(9) 0.0182(4) Uani 1 1 d . . .
O4 O 0.07679(8) 0.39274(11) -0.06466(7) 0.0179(3) Uani 1 1 d . . .
O5 O 0.03652(9) 0.58522(13) -0.09447(11) 0.0421(4) Uani 1 1 d . . .
O6 O 0.17057(8) 0.54416(14) -0.08567(8) 0.0274(3) Uani 1 1 d . . .

loop_
_atom_site_aniso_label
_atom_site_aniso_U_11
_atom_site_aniso_U_22
_atom_site_aniso_U_33
_atom_site_aniso_U_23
_atom_site_aniso_U_13
_atom_site_aniso_U_12
Co1 0.00933(13) 0.01205(12) 0.01596(14) -0.00132(12) 0.00056(11) -0.00061(7)
N11 0.0120(7) 0.0148(7) 0.0196(9) -0.0022(7) 0.0009(6) -0.0022(6)
N12 0.0143(7) 0.0139(8) 0.0178(9) -0.0008(6) -0.0009(6) -0.0002(5)
C101 0.0167(10) 0.0191(10) 0.0188(11) -0.0003(7) -0.0008(8) 0.0028(6)
C102 0.0209(10) 0.0206(10) 0.0194(11) 0.0002(8) 0.0015(8) -0.0006(8)
C103 0.0150(8) 0.0136(9) 0.0221(11) -0.0024(8) 0.0033(7) -0.0059(7)
C104 0.0123(9) 0.0152(9) 0.0249(11) -0.0025(8) -0.0002(7) -0.0009(6)
C105 0.0129(8) 0.0175(9) 0.0181(10) 0.0004(7) -0.0001(7) -0.0023(7)
C106 0.0232(10) 0.0176(10) 0.0249(12) -0.0022(8) 0.0075(8) -0.0027(7)
C107 0.0199(9) 0.0210(10) 0.0226(11) 0.0008(8) 0.0039(7) -0.0018(8)
C108 0.0220(10) 0.0293(12) 0.0220(12) 0.0035(8) 0.0022(9) -0.0045(8)
C109 0.0221(10) 0.0256(10) 0.0210(11) 0.0002(8) 0.0031(7) -0.0052(8)
C110 0.0215(9) 0.0182(10) 0.0300(13) -0.0018(9) 0.0060(8) -0.0067(8)
C111 0.0202(9) 0.0196(10) 0.0176(10) -0.0013(8) 0.0021(7) -0.0050(8)
C112 0.0116(8) 0.0217(10) 0.0239(11) -0.0020(8) 0.0020(7) -0.0013(7)
C113 0.0157(8) 0.0149(9) 0.0191(10) -0.0006(7) -0.0003(7) 0.0020(7)
C114 0.0142(8) 0.0164(9) 0.0208(10) 0.0013(8) 0.0003(7) 0.0006(7)
C115 0.0223(10) 0.0137(9) 0.0206(10) 0.0011(8) 0.0010(7) 0.0018(7)
N21 0.0123(7) 0.0144(8) 0.0217(9) -0.0029(7) 0.0007(6) -0.0044(6)
N22 0.0142(7) 0.0136(8) 0.0194(9) 0.0012(6) -0.0006(6) 0.0014(6)
C201 0.0138(9) 0.0216(10) 0.0207(11) -0.0029(8) -0.0015(8) 0.0004(7)
C202 0.0193(10) 0.0235(9) 0.0200(11) -0.0027(9) 0.0016(8) -0.0020(8)
C203 0.0139(8) 0.0192(9) 0.0243(11) -0.0093(8) 0.0033(8) -0.0047(7)
C204 0.0124(8) 0.0170(9) 0.0276(11) -0.0058(8) 0.0014(8) 0.0006(7)
C205 0.0124(8) 0.0156(9) 0.0235(11) -0.0004(8) -0.0001(7) -0.0026(7)
C206 0.0178(9) 0.0259(11) 0.0269(12) -0.0081(9) 0.0084(8) -0.0031(8)
C207 0.0169(11) 0.0219(11) 0.0299(13) -0.0087(8) 0.0058(9) -0.0006(7)
C208 0.0188(10) 0.0189(10) 0.0335(14) -0.0052(8) 0.0096(10) -0.0008(7)
C209 0.0128(9) 0.0197(9) 0.0243(11) -0.0041(8) 0.0037(7) -0.0007(7)
C210 0.0214(9) 0.0158(10) 0.0294(12) 0.0009(8) 0.0095(8) 0.0035(8)
C211 0.0159(8) 0.0183(9) 0.0170(10) -0.0001(8) 0.0041(7) 0.0011(7)
C212 0.0205(10) 0.0138(9) 0.0371(13) -0.0045(8) 0.0059(9) -0.0044(7)
C213 0.0137(9) 0.0173(10) 0.0344(12) -0.0020(8) 0.0050(8) -0.0029(7)
C214 0.0154(9) 0.0128(9) 0.0220(10) -0.0013(7) 0.0009(7) -0.0027(7)
C215 0.0130(8) 0.0172(9) 0.0238(11) -0.0018(8) 0.0040(7) -0.0019(7)
N1 0.0206(9) 0.0164(8) 0.0276(10) 0.0003(7) -0.0015(7) -0.0029(6)
O1 0.0169(6) 0.0147(7) 0.0218(7) 0.0046(5) 0.0014(5) -0.0034(5)
O2 0.0210(7) 0.0287(8) 0.0456(10) 0.0071(7) 0.0069(6) -0.0080(6)
O3 0.0320(8) 0.0193(8) 0.0925(15) 0.0173(9) -0.0124(9) 0.0016(7)
N2 0.0215(8) 0.0130(8) 0.0201(9) 0.0014(6) 0.0018(6) 0.0009(6)
O4 0.0185(6) 0.0124(6) 0.0229(7) 0.0023(5) 0.0005(5) 0.0006(5)
O5 0.0286(8) 0.0143(7) 0.0835(13) 0.0094(8) -0.0054(8) 0.0064(6)
O6 0.0202(7) 0.0326(8) 0.0292(8) 0.0071(7) -0.0027(6) -0.0119(6)

loop_
_atom_type_symbol
_atom_type_description
_atom_type_scat_dispersion_real
_atom_type_scat_dispersion_imag
_atom_type_scat_source
C C 0.0033 0.0016 'International Tables Vol C Tables 4.2.6.8 and 6.1.1.4'
H H 0.0000 0.0000 'International Tables Vol C Tables 4.2.6.8 and 6.1.1.4'
N N 0.0061 0.0033 'International Tables Vol C Tables 4.2.6.8 and 6.1.1.4'
O O 0.0106 0.0060 'International Tables Vol C Tables 4.2.6.8 and 6.1.1.4'
Co Co 0.3494 0.9721 'International Tables Vol C Tables 4.2.6.8 and 6.1.1.4'

loop_
_geom_angle_atom_site_label_1
_geom_angle_atom_site_label_2
_geom_angle_atom_site_label_3
_geom_angle
_geom_angle_site_symmetry_1
_geom_angle_site_symmetry_3
_geom_angle_publ_flag
O4 Co1 O1 176.86(5) . . ?
O4 Co1 N22 83.47(5) . 2_444 ?
O1 Co1 N22 93.43(5) . 2_444 ?
O4 Co1 N12 96.87(5) . 4_665 ?
O1 Co1 N12 86.24(5) . 4_665 ?
N22 Co1 N12 178.98(6) 2_444 4_665 ?
O4 Co1 N11 92.87(5) . . ?
O1 Co1 N11 87.45(5) . . ?
N22 Co1 N11 86.53(6) 2_444 . ?
N12 Co1 N11 92.49(5) 4_665 . ?
O4 Co1 N21 85.47(5) . . ?
O1 Co1 N21 94.22(5) . . ?
N22 Co1 N21 93.62(5) 2_444 . ?
N12 Co1 N21 87.37(5) 4_665 . ?
N11 Co1 N21 178.30(6) . . ?
C105 N11 C101 116.55(16) . . ?
C105 N11 Co1 123.56(13) . . ?
C101 N11 Co1 119.69(13) . . ?
C114 N12 C113 116.20(15) . . ?
C114 N12 Co1 122.13(11) . 4_664 ?
C113 N12 Co1 121.53(12) . 4_664 ?
N11 C101 C102 123.62(18) . . ?
N11 C101 H101 118.2 . . ?
C102 C101 H101 118.2 . . ?
C101 C102 C103 119.65(19) . . ?
C101 C102 H102 120.2 . . ?
C103 C102 H102 120.2 . . ?
C104 C103 C102 116.70(17) . . ?
C104 C103 C106 121.36(17) . . ?
C102 C103 C106 121.89(18) . . ?
C105 C104 C103 120.20(17) . . ?
C105 C104 H104 119.9 . . ?
C103 C104 H104 119.9 . . ?
N11 C105 C104 123.25(18) . . ?
N11 C105 H105 118.4 . . ?
C104 C105 H105 118.4 . . ?
C103 C106 C107 115.38(16) . . ?
C103 C106 H10A 108.4 . . ?
C107 C106 H10A 108.4 . . ?
C103 C106 H10B 108.4 . . ?
C107 C106 H10B 108.4 . . ?
H10A C106 H10B 107.5 . . ?
C108 C107 C106 111.67(16) . . ?
C108 C107 H10C 109.3 . . ?
C106 C107 H10C 109.3 . . ?
C108 C107 H10D 109.3 . . ?
C106 C107 H10D 109.3 . . ?
H10C C107 H10D 107.9 . . ?
C107 C108 C109 113.84(18) . . ?
C107 C108 H10E 108.8 . . ?
C109 C108 H10E 108.8 . . ?
C107 C108 H10F 108.8 . . ?
C109 C108 H10F 108.8 . . ?
H10E C108 H10F 107.7 . . ?
C110 C109 C108 112.96(16) . . ?
C110 C109 H10G 109.0 . . ?
C108 C109 H10G 109.0 . . ?
C110 C109 H10H 109.0 . . ?
C108 C109 H10H 109.0 . . ?
H10G C109 H10H 107.8 . . ?
C111 C110 C109 112.59(15) . . ?
C111 C110 H11A 109.1 . . ?
C109 C110 H11A 109.1 . . ?
C111 C110 H11B 109.1 . . ?
C109 C110 H11B 109.1 . . ?
H11A C110 H11B 107.8 . . ?
C112 C111 C115 116.61(16) . . ?
C112 C111 C110 121.99(16) . . ?
C115 C111 C110 121.39(17) . . ?
C113 C112 C111 119.96(16) . . ?
C113 C112 H112 120.0 . . ?
C111 C112 H112 120.0 . . ?
N12 C113 C112 123.66(16) . . ?
N12 C113 H113 118.2 . . ?
C112 C113 H113 118.2 . . ?
N12 C114 C115 123.90(16) . . ?
N12 C114 H114 118.1 . . ?
C115 C114 H114 118.1 . . ?
C114 C115 C111 119.67(17) . . ?
C114 C115 H115 120.2 . . ?
C111 C115 H115 120.2 . . ?
C201 N21 C205 116.48(16) . . ?
C201 N21 Co1 118.50(12) . . ?
C205 N21 Co1 124.91(13) . . ?
C214 N22 C213 115.83(15) . . ?
C214 N22 Co1 121.89(12) . 2_455 ?
C213 N22 Co1 122.06(12) . 2_455 ?
N21 C201 C202 123.47(18) . . ?
N21 C201 H201 118.3 . . ?
C202 C201 H201 118.3 . . ?
C201 C202 C203 120.02(19) . . ?
C201 C202 H202 120.0 . . ?
C203 C202 H202 120.0 . . ?
C202 C203 C204 116.93(17) . . ?
C202 C203 C206 120.68(19) . . ?
C204 C203 C206 122.33(17) . . ?
C205 C204 C203 119.31(17) . . ?
C205 C204 H204 120.3 . . ?
C203 C204 H204 120.3 . . ?
N21 C205 C204 123.66(18) . . ?
N21 C205 H205 118.2 . . ?
C204 C205 H205 118.2 . . ?
C203 C206 C207 110.48(17) . . ?
C203 C206 H20A 109.6 . . ?
C207 C206 H20A 109.6 . . ?
C203 C206 H20B 109.6 . . ?
C207 C206 H20B 109.6 . . ?
H20A C206 H20B 108.1 . . ?
C208 C207 C206 113.53(18) . . ?
C208 C207 H20C 108.9 . . ?
C206 C207 H20C 108.9 . . ?
C208 C207 H20D 108.9 . . ?
C206 C207 H20D 108.9 . . ?
H20C C207 H20D 107.7 . . ?
C207 C208 C209 116.12(17) . . ?
C207 C208 H20E 108.3 . . ?
C209 C208 H20E 108.3 . . ?
C207 C208 H20F 108.3 . . ?
C209 C208 H20F 108.3 . . ?
H20E C208 H20F 107.4 . . ?
C208 C209 C210 110.39(16) . . ?
C208 C209 H20G 109.6 . . ?
C210 C209 H20G 109.6 . . ?
C208 C209 H20H 109.6 . . ?
C210 C209 H20H 109.6 . . ?
H20G C209 H20H 108.1 . . ?
C211 C210 C209 115.45(16) . . ?
C211 C210 H21A 108.4 . . ?
C209 C210 H21A 108.4 . . ?
C211 C210 H21B 108.4 . . ?
C209 C210 H21B 108.4 . . ?
H21A C210 H21B 107.5 . . ?
C215 C211 C212 116.19(16) . . ?
C215 C211 C210 122.08(15) . . ?
C212 C211 C210 121.66(16) . . ?
C213 C212 C211 120.07(17) . . ?
C213 C212 H212 120.0 . . ?
C211 C212 H212 120.0 . . ?
N22 C213 C212 123.79(17) . . ?
N22 C213 H213 118.1 . . ?
C212 C213 H213 118.1 . . ?
N22 C214 C215 124.00(16) . . ?
N22 C214 H214 118.0 . . ?
C215 C214 H214 118.0 . . ?
C214 C215 C211 120.04(16) . . ?
C214 C215 H215 120.0 . . ?
C211 C215 H215 120.0 . . ?
O2 N1 O3 122.61(16) . . ?
O2 N1 O1 119.83(15) . . ?
O3 N1 O1 117.50(14) . . ?
N1 O1 Co1 131.39(10) . . ?
O5 N2 O6 122.34(16) . . ?
O5 N2 O4 117.58(15) . . ?
O6 N2 O4 120.07(15) . . ?
N2 O4 Co1 130.28(11) . . ?

loop_
_geom_bond_atom_site_label_1
_geom_bond_atom_site_label_2
_geom_bond_distance
_geom_bond_site_symmetry_2
_geom_bond_publ_flag
Co1 O4 2.1130(12) . ?
Co1 O1 2.1306(12) . ?
Co1 N22 2.1460(15) 2_444 ?
Co1 N12 2.1522(14) 4_665 ?
Co1 N11 2.1946(15) . ?
Co1 N21 2.2006(15) . ?
N11 C105 1.345(2) . ?
N11 C101 1.346(3) . ?
N12 C114 1.342(2) . ?
N12 C113 1.348(2) . ?
N12 Co1 2.1522(14) 4_664 ?
C101 C102 1.385(3) . ?
C101 H101 0.9500 . ?
C102 C103 1.396(3) . ?
C102 H102 0.9500 . ?
C103 C104 1.390(3) . ?
C103 C106 1.509(3) . ?
C104 C105 1.385(3) . ?
C104 H104 0.9500 . ?
C105 H105 0.9500 . ?
C106 C107 1.539(3) . ?
C106 H10A 0.9900 . ?
C106 H10B 0.9900 . ?
C107 C108 1.530(3) . ?
C107 H10C 0.9900 . ?
C107 H10D 0.9900 . ?
C108 C109 1.537(3) . ?
C108 H10E 0.9900 . ?
C108 H10F 0.9900 . ?
C109 C110 1.532(3) . ?
C109 H10G 0.9900 . ?
C109 H10H 0.9900 . ?
C110 C111 1.505(2) . ?
C110 H11A 0.9900 . ?
C110 H11B 0.9900 . ?
C111 C112 1.390(3) . ?
C111 C115 1.400(3) . ?
C112 C113 1.378(2) . ?
C112 H112 0.9500 . ?
C113 H113 0.9500 . ?
C114 C115 1.377(3) . ?
C114 H114 0.9500 . ?
C115 H115 0.9500 . ?
N21 C201 1.342(3) . ?
N21 C205 1.344(2) . ?
N22 C214 1.343(2) . ?
N22 C213 1.349(2) . ?
N22 Co1 2.1460(15) 2_455 ?
C201 C202 1.379(3) . ?
C201 H201 0.9500 . ?
C202 C203 1.390(3) . ?
C202 H202 0.9500 . ?
C203 C204 1.393(3) . ?
C203 C206 1.509(2) . ?
C204 C205 1.386(3) . ?
C204 H204 0.9500 . ?
C205 H205 0.9500 . ?
C206 C207 1.542(3) . ?
C206 H20A 0.9900 . ?
C206 H20B 0.9900 . ?
C207 C208 1.518(3) . ?
C207 H20C 0.9900 . ?
C207 H20D 0.9900 . ?
C208 C209 1.524(3) . ?
C208 H20E 0.9900 . ?
C208 H20F 0.9900 . ?
C209 C210 1.530(3) . ?
C209 H20G 0.9900 . ?
C209 H20H 0.9900 . ?
C210 C211 1.502(2) . ?
C210 H21A 0.9900 . ?
C210 H21B 0.9900 . ?
C211 C215 1.388(2) . ?
C211 C212 1.403(3) . ?
C212 C213 1.370(3) . ?
C212 H212 0.9500 . ?
C213 H213 0.9500 . ?
C214 C215 1.377(2) . ?
C214 H214 0.9500 . ?
C215 H215 0.9500 . ?
N1 O2 1.225(2) . ?
N1 O3 1.235(2) . ?
N1 O1 1.2978(19) . ?
N2 O5 1.232(2) . ?
N2 O6 1.233(2) . ?
N2 O4 1.2872(19) . ?
